data_4072929
loop_
_publ_author_name
'Wagner, Harald'
'Baumgartner, Judith'
'Marschner, Christoph'

_publ_section_title
;
 1,1&#x2018;-Oligosilylferrocene Compounds
;
_journal_issue 7
_journal_name_full Organometallics
_journal_page_first 1762
_journal_paper_doi 10.1021/om061138e
_journal_volume 26
_journal_year 2007
_chemical_formula_sum 'C22 H44 Fe Si6'
_chemical_formula_weight 532.96
_chemical_name_systematic
;
 ?
;
_space_group_IT_number 4
_symmetry_cell_setting monoclinic
_symmetry_space_group_name_Hall 'P 2yb'
_symmetry_space_group_name_H-M 'P 1 21 1'
_atom_sites_solution_hydrogens geom
_atom_sites_solution_primary direct
_atom_sites_solution_secondary difmap
_audit_creation_method SHELXL-97
_cell_angle_alpha 90.00
_cell_angle_beta 98.71(3)
_cell_angle_gamma 90.00
_cell_formula_units_Z 2
_cell_length_a 8.6754(17)
_cell_length_b 18.203(4)
_cell_length_c 9.5236(19)
_cell_measurement_temperature 100(2)
_cell_volume 1486.6(5)
_computing_cell_refinement 'Bruker XSCANS'
_computing_data_collection 'Bruker XSCANS'
_computing_data_reduction 'Bruker SHELXTL'
_computing_molecular_graphics 'Bruker SHELXTL'
_computing_publication_material 'Bruker SHELXTL'
_computing_structure_refinement 'SHELXL-97 (Sheldrick, 1997)'
_computing_structure_solution 'SHELXS-97 (Sheldrick, 1990)'
_diffrn_ambient_temperature 100(2)
_diffrn_measured_fraction_theta_full 0.994
_diffrn_measured_fraction_theta_max 0.994
_diffrn_measurement_device_type 'Bruker P4'
_diffrn_measurement_method '\w scans'
_diffrn_radiation_monochromator graphite
_diffrn_radiation_source 'fine-focus sealed tube'
_diffrn_radiation_type MoK\a
_diffrn_radiation_wavelength 0.71073
_diffrn_reflns_av_R_equivalents 0.0255
_diffrn_reflns_av_sigmaI/netI 0.0373
_diffrn_reflns_limit_h_max 10
_diffrn_reflns_limit_h_min -10
_diffrn_reflns_limit_k_max 22
_diffrn_reflns_limit_k_min -22
_diffrn_reflns_limit_l_max 11
_diffrn_reflns_limit_l_min -11
_diffrn_reflns_number 11605
_diffrn_reflns_theta_full 26.36
_diffrn_reflns_theta_max 26.36
_diffrn_reflns_theta_min 2.16
_exptl_absorpt_coefficient_mu 0.758
_exptl_absorpt_correction_T_max 0.8391
_exptl_absorpt_correction_T_min 0.7316
_exptl_absorpt_correction_type SADABS
_exptl_absorpt_process_details XPREP
_exptl_crystal_colour red
_exptl_crystal_density_diffrn 1.191
_exptl_crystal_density_method 'not measured'
_exptl_crystal_description blocks
_exptl_crystal_F_000 572
_exptl_crystal_size_max 0.44
_exptl_crystal_size_mid 0.34
_exptl_crystal_size_min 0.24
_refine_diff_density_max 1.172
_refine_diff_density_min -0.242
_refine_diff_density_rms 0.077
_refine_ls_abs_structure_details 'Flack H D (1983), Acta Cryst. A39, 876-881'
_refine_ls_abs_structure_Flack 0.514(13)
_refine_ls_extinction_method none
_refine_ls_goodness_of_fit_ref 1.078
_refine_ls_hydrogen_treatment mixed
_refine_ls_matrix_type full
_refine_ls_number_parameters 275
_refine_ls_number_reflns 5884
_refine_ls_number_restraints 1
_refine_ls_restrained_S_all 1.078
_refine_ls_R_factor_all 0.0359
_refine_ls_R_factor_gt 0.0343
_refine_ls_shift/su_max 0.030
_refine_ls_shift/su_mean 0.001
_refine_ls_structure_factor_coef Fsqd
_refine_ls_weighting_details 'calc w=1/[\s^2^(Fo^2^)+(0.0506P)^2^+0.2015P] where P=(Fo^2^+2Fc^2^)/3'
_refine_ls_weighting_scheme calc
_refine_ls_wR_factor_gt 0.0829
_refine_ls_wR_factor_ref 0.0839
_reflns_number_gt 5717
_reflns_number_total 5884
_reflns_threshold_expression >2sigma(I)
_cod_data_source_file om061138esi20070130_091118.cif
_cod_data_source_block 420j_13
_cod_depositor_comments
;
The following automatic conversions were performed:

'_symmetry_cell_setting' value 'Monoclinic' changed to 'monoclinic'
according to /home/saulius/struct/CIF-dictionaries/cif_core.dic
dictionary named 'cif_core.dic' version 2.4.1 from 2010-06-29.

Automatic conversion script
Id: cif_fix_values 1715 2011-07-08 13:25:40Z adriana 
;
_cod_original_sg_symbol_H-M P2(1)
_cod_database_code 4072929

loop_
_symmetry_equiv_pos_as_xyz
'x, y, z'
'-x, y+1/2, -z'

loop_
_atom_site_label
_atom_site_type_symbol
_atom_site_fract_x
_atom_site_fract_y
_atom_site_fract_z
_atom_site_U_iso_or_equiv
_atom_site_adp_type
_atom_site_occupancy
_atom_site_symmetry_multiplicity
_atom_site_calc_flag
_atom_site_refinement_flags
Fe1 Fe 0.66406(4) 0.27566(2) 0.36283(4) 0.01728(10) Uani 1 1 d .
Si1 Si 0.63797(8) 0.08495(4) 0.26723(7) 0.01529(15) Uani 1 1 d .
Si2 Si 0.71509(8) 0.02992(4) 0.48804(7) 0.01797(16) Uani 1 1 d .
Si3 Si 0.91287(8) 0.09028(4) 0.64028(7) 0.01729(15) Uani 1 1 d .
Si4 Si 0.85986(8) 0.21245(4) 0.69797(7) 0.01488(14) Uani 1 1 d .
Si5 Si 0.43367(8) 0.02077(4) 0.13065(7) 0.01784(15) Uani 1 1 d .
Si6 Si 1.06508(8) 0.26278(4) 0.85830(7) 0.01741(16) Uani 1 1 d .
C1 C 0.5578(3) 0.17993(15) 0.2813(3) 0.0191(5) Uani 1 1 d .
C2 C 0.4849(3) 0.20713(16) 0.3963(3) 0.0223(6) Uani 1 1 d .
H2 H 0.4758 0.1811 0.4811 0.027 Uiso 1 1 calc R
C3 C 0.4283(3) 0.27948(18) 0.3631(3) 0.0262(6) Uani 1 1 d .
H3 H 0.3757 0.3099 0.4217 0.031 Uiso 1 1 calc R
C4 C 0.4641(3) 0.29816(16) 0.2274(3) 0.0267(6) Uani 1 1 d .
H4 H 0.4395 0.3433 0.1789 0.032 Uiso 1 1 calc R
C5 C 0.5436(3) 0.23737(15) 0.1760(3) 0.0228(6) Uani 1 1 d .
H5 H 0.5809 0.2352 0.0873 0.027 Uiso 1 1 calc R
C6 C 0.8378(3) 0.27267(16) 0.5358(3) 0.0186(5) Uani 1 1 d .
C7 C 0.7647(3) 0.34420(14) 0.5211(3) 0.0199(5) Uani 1 1 d .
H7 H 0.7138 0.3676 0.5906 0.024 Uiso 1 1 calc R
C8 C 0.7810(3) 0.37358(15) 0.3870(3) 0.0241(6) Uani 1 1 d .
H8 H 0.7419 0.4196 0.3505 0.029 Uiso 1 1 calc R
C9 C 0.8657(3) 0.32259(15) 0.3162(3) 0.0239(6) Uani 1 1 d .
H9 H 0.8937 0.3285 0.2242 0.029 Uiso 1 1 calc R
C10 C 0.9014(3) 0.26111(15) 0.4072(3) 0.0198(5) Uani 1 1 d .
H10 H 0.9585 0.2190 0.3862 0.024 Uiso 1 1 calc R
C11 C 0.8095(3) 0.08564(17) 0.1668(3) 0.0245(6) Uani 1 1 d .
H11A H 0.7799 0.1103 0.0753 0.037 Uiso 1 1 calc R
H11B H 0.8410 0.0350 0.1507 0.037 Uiso 1 1 calc R
H11C H 0.8967 0.1119 0.2224 0.037 Uiso 1 1 calc R
C12 C 0.5435(3) 0.01214(18) 0.5831(3) 0.0290(6) Uani 1 1 d .
H12A H 0.4632 -0.0150 0.5203 0.044 Uiso 1 1 calc R
H12B H 0.5005 0.0590 0.6097 0.044 Uiso 1 1 calc R
H12C H 0.5775 -0.0169 0.6689 0.044 Uiso 1 1 calc R
C13 C 0.8002(4) -0.06238(16) 0.4506(3) 0.0297(7) Uani 1 1 d .
H13A H 0.8322 -0.0885 0.5403 0.045 Uiso 1 1 calc R
H13B H 0.8911 -0.0551 0.4023 0.045 Uiso 1 1 calc R
H13C H 0.7215 -0.0914 0.3899 0.045 Uiso 1 1 calc R
C14 C 0.9388(4) 0.03366(16) 0.8088(3) 0.0273(6) Uani 1 1 d .
H14A H 0.9744 -0.0158 0.7885 0.041 Uiso 1 1 calc R
H14B H 0.8391 0.0303 0.8449 0.041 Uiso 1 1 calc R
H14C H 1.0165 0.0571 0.8803 0.041 Uiso 1 1 calc R
C15 C 1.1006(3) 0.08311(17) 0.5629(3) 0.0264(6) Uani 1 1 d .
H15A H 1.1879 0.0993 0.6337 0.040 Uiso 1 1 calc R
H15B H 1.0940 0.1143 0.4784 0.040 Uiso 1 1 calc R
H15C H 1.1172 0.0320 0.5367 0.040 Uiso 1 1 calc R
C16 C 0.6774(3) 0.21697(17) 0.7837(3) 0.0229(6) Uani 1 1 d .
H16A H 0.6607 0.2676 0.8130 0.034 Uiso 1 1 calc R
H16B H 0.6891 0.1848 0.8671 0.034 Uiso 1 1 calc R
H16C H 0.5877 0.2009 0.7154 0.034 Uiso 1 1 calc R
C17 C 0.4056(4) 0.06122(18) -0.0526(3) 0.0302(7) Uani 1 1 d .
H17A H 0.3113 0.0406 -0.1083 0.045 Uiso 1 1 calc R
H17B H 0.4961 0.0496 -0.0989 0.045 Uiso 1 1 calc R
H17C H 0.3947 0.1147 -0.0464 0.045 Uiso 1 1 calc R
C18 C 0.2507(3) 0.03132(17) 0.2117(3) 0.0240(6) Uani 1 1 d .
H18A H 0.2329 0.0835 0.2290 0.036 Uiso 1 1 calc R
H18B H 0.2616 0.0044 0.3018 0.036 Uiso 1 1 calc R
H18C H 0.1621 0.0116 0.1465 0.036 Uiso 1 1 calc R
C19 C 0.4771(4) -0.07955(16) 0.1146(4) 0.0307(7) Uani 1 1 d .
H19A H 0.3942 -0.1026 0.0478 0.046 Uiso 1 1 calc R
H19B H 0.4827 -0.1030 0.2079 0.046 Uiso 1 1 calc R
H19C H 0.5770 -0.0855 0.0799 0.046 Uiso 1 1 calc R
C20 C 1.0879(3) 0.21457(17) 1.0342(3) 0.0264(6) Uani 1 1 d .
H20A H 1.1075 0.1622 1.0205 0.040 Uiso 1 1 calc R
H20B H 0.9923 0.2204 1.0763 0.040 Uiso 1 1 calc R
H20C H 1.1759 0.2359 1.0978 0.040 Uiso 1 1 calc R
C21 C 1.0206(4) 0.36190(16) 0.8909(3) 0.0294(7) Uani 1 1 d .
H21A H 0.9280 0.3650 0.9381 0.044 Uiso 1 1 calc R
H21B H 1.0010 0.3881 0.8000 0.044 Uiso 1 1 calc R
H21C H 1.1096 0.3843 0.9515 0.044 Uiso 1 1 calc R
C22 C 1.2507(3) 0.25671(16) 0.7810(3) 0.0272(6) Uani 1 1 d .
H22A H 1.3346 0.2812 0.8445 0.041 Uiso 1 1 calc R
H22B H 1.2367 0.2808 0.6879 0.041 Uiso 1 1 calc R
H22C H 1.2778 0.2050 0.7702 0.041 Uiso 1 1 calc R

loop_
_atom_site_aniso_label
_atom_site_aniso_U_11
_atom_site_aniso_U_22
_atom_site_aniso_U_33
_atom_site_aniso_U_23
_atom_site_aniso_U_13
_atom_site_aniso_U_12
Fe1 0.01924(18) 0.01599(19) 0.01599(17) -0.00023(15) 0.00071(13) 0.00198(15)
Si1 0.0150(3) 0.0167(3) 0.0140(3) -0.0010(3) 0.0018(3) -0.0002(3)
Si2 0.0207(3) 0.0169(4) 0.0162(3) 0.0002(3) 0.0024(3) -0.0008(3)
Si3 0.0181(3) 0.0177(4) 0.0157(3) -0.0001(3) 0.0016(3) 0.0026(3)
Si4 0.0147(3) 0.0161(3) 0.0138(3) -0.0008(3) 0.0020(2) 0.0009(3)
Si5 0.0166(3) 0.0191(4) 0.0172(3) -0.0020(3) 0.0007(3) 0.0005(3)
Si6 0.0163(3) 0.0182(4) 0.0170(3) 0.0007(3) 0.0000(3) -0.0015(3)
C1 0.0152(13) 0.0228(14) 0.0190(13) 0.0023(10) 0.0017(11) 0.0005(10)
C2 0.0178(12) 0.0249(14) 0.0241(14) -0.0023(12) 0.0029(11) -0.0020(11)
C3 0.0171(12) 0.0265(14) 0.0341(15) -0.0075(14) 0.0006(11) 0.0024(12)
C4 0.0246(15) 0.0231(15) 0.0285(15) -0.0005(11) -0.0084(12) 0.0038(11)
C5 0.0279(14) 0.0236(14) 0.0141(12) -0.0017(11) -0.0060(11) 0.0009(11)
C6 0.0191(11) 0.0137(12) 0.0238(12) 0.0007(12) 0.0053(10) 0.0001(11)
C7 0.0248(14) 0.0150(13) 0.0195(13) -0.0061(10) 0.0014(11) -0.0028(11)
C8 0.0307(15) 0.0152(13) 0.0242(14) -0.0010(11) -0.0028(12) -0.0026(11)
C9 0.0268(14) 0.0223(14) 0.0228(14) 0.0057(11) 0.0048(11) -0.0054(11)
C10 0.0173(12) 0.0205(14) 0.0210(12) -0.0004(11) 0.0008(10) 0.0013(10)
C11 0.0231(14) 0.0285(15) 0.0233(13) 0.0003(12) 0.0080(11) 0.0006(12)
C12 0.0286(15) 0.0390(18) 0.0204(14) 0.0039(13) 0.0064(11) -0.0041(13)
C13 0.0402(17) 0.0215(15) 0.0253(15) -0.0030(12) -0.0022(13) 0.0036(13)
C14 0.0366(16) 0.0256(15) 0.0184(13) 0.0033(12) -0.0002(12) 0.0025(13)
C15 0.0212(14) 0.0280(15) 0.0299(15) -0.0046(13) 0.0037(11) 0.0055(12)
C16 0.0187(12) 0.0296(15) 0.0209(13) 0.0009(12) 0.0046(10) 0.0036(11)
C17 0.0301(16) 0.0429(19) 0.0171(14) -0.0009(13) 0.0017(12) 0.0011(13)
C18 0.0184(13) 0.0278(15) 0.0253(14) 0.0009(12) 0.0014(11) -0.0006(11)
C19 0.0290(16) 0.0202(14) 0.0406(18) -0.0096(13) -0.0016(13) 0.0026(12)
C20 0.0296(15) 0.0269(15) 0.0204(14) 0.0023(12) -0.0036(11) -0.0073(12)
C21 0.0361(17) 0.0226(15) 0.0302(16) -0.0039(12) 0.0069(13) -0.0014(13)
C22 0.0224(14) 0.0257(16) 0.0339(15) 0.0021(12) 0.0059(12) -0.0032(11)

loop_
_atom_type_symbol
_atom_type_description
_atom_type_scat_dispersion_real
_atom_type_scat_dispersion_imag
_atom_type_scat_source
C C 0.0033 0.0016 'International Tables Vol C Tables 4.2.6.8 and 6.1.1.4'
H H 0.0000 0.0000 'International Tables Vol C Tables 4.2.6.8 and 6.1.1.4'
Si Si 0.0817 0.0704 'International Tables Vol C Tables 4.2.6.8 and 6.1.1.4'
Fe Fe 0.3463 0.8444 'International Tables Vol C Tables 4.2.6.8 and 6.1.1.4'

loop_
_geom_angle_atom_site_label_1
_geom_angle_atom_site_label_2
_geom_angle_atom_site_label_3
_geom_angle
C4 Fe1 C5 40.96(11)
C4 Fe1 C8 104.82(12)
C5 Fe1 C8 125.03(11)
C4 Fe1 C7 124.74(11)
C5 Fe1 C7 162.39(11)
C8 Fe1 C7 40.35(11)
C4 Fe1 C3 40.51(12)
C5 Fe1 C3 68.50(12)
C8 Fe1 C3 116.66(12)
C7 Fe1 C3 107.03(12)
C4 Fe1 C9 116.76(12)
C5 Fe1 C9 107.07(12)
C8 Fe1 C9 40.40(11)
C7 Fe1 C9 67.91(11)
C3 Fe1 C9 150.42(12)
C4 Fe1 C2 68.24(12)
C5 Fe1 C2 68.23(11)
C8 Fe1 C2 152.23(11)
C7 Fe1 C2 120.24(11)
C3 Fe1 C2 40.63(12)
C9 Fe1 C2 167.02(11)
C4 Fe1 C10 152.28(11)
C5 Fe1 C10 119.94(11)
C8 Fe1 C10 67.98(11)
C7 Fe1 C10 67.99(11)
C3 Fe1 C10 166.96(11)
C9 Fe1 C10 40.43(10)
C2 Fe1 C10 130.35(11)
C4 Fe1 C6 163.89(11)
C5 Fe1 C6 154.58(11)
C8 Fe1 C6 69.06(11)
C7 Fe1 C6 41.24(11)
C3 Fe1 C6 127.65(10)
C9 Fe1 C6 68.87(11)
C2 Fe1 C6 109.83(11)
C10 Fe1 C6 40.76(10)
C4 Fe1 C1 69.12(11)
C5 Fe1 C1 41.02(11)
C8 Fe1 C1 164.10(11)
C7 Fe1 C1 155.01(11)
C3 Fe1 C1 68.91(11)
C9 Fe1 C1 127.97(11)
C2 Fe1 C1 40.69(11)
C10 Fe1 C1 110.16(11)
C6 Fe1 C1 120.62(11)
C1 Si1 C11 111.08(13)
C1 Si1 Si2 112.96(9)
C11 Si1 Si2 108.60(10)
C1 Si1 Si5 103.97(9)
C11 Si1 Si5 108.06(10)
Si2 Si1 Si5 112.04(4)
C12 Si2 C13 107.31(15)
C12 Si2 Si1 111.55(10)
C13 Si2 Si1 106.16(10)
C12 Si2 Si3 109.92(10)
C13 Si2 Si3 105.23(10)
Si1 Si2 Si3 116.04(4)
C15 Si3 C14 107.10(14)
C15 Si3 Si2 108.63(10)
C14 Si3 Si2 104.55(10)
C15 Si3 Si4 111.50(10)
C14 Si3 Si4 108.61(10)
Si2 Si3 Si4 115.89(4)
C6 Si4 C16 109.99(12)
C6 Si4 Si6 106.23(9)
C16 Si4 Si6 107.72(9)
C6 Si4 Si3 111.00(9)
C16 Si4 Si3 110.38(10)
Si6 Si4 Si3 111.39(4)
C19 Si5 C17 107.82(15)
C19 Si5 C18 109.01(14)
C17 Si5 C18 110.09(14)
C19 Si5 Si1 112.71(10)
C17 Si5 Si1 107.53(11)
C18 Si5 Si1 109.65(9)
C22 Si6 C20 110.06(13)
C22 Si6 C21 109.37(14)
C20 Si6 C21 107.34(14)
C22 Si6 Si4 109.49(10)
C20 Si6 Si4 111.43(9)
C21 Si6 Si4 109.11(11)
C2 C1 C5 106.3(2)
C2 C1 Si1 125.7(2)
C5 C1 Si1 127.8(2)
C2 C1 Fe1 69.21(15)
C5 C1 Fe1 68.65(16)
Si1 C1 Fe1 130.88(14)
C3 C2 C1 109.1(2)
C3 C2 Fe1 69.38(16)
C1 C2 Fe1 70.10(15)
C4 C3 C2 108.0(2)
C4 C3 Fe1 69.49(16)
C2 C3 Fe1 69.98(15)
C3 C4 C5 108.1(3)
C3 C4 Fe1 70.00(15)
C5 C4 Fe1 69.67(15)
C4 C5 C1 108.6(2)
C4 C5 Fe1 69.37(15)
C1 C5 Fe1 70.33(16)
C10 C6 C7 105.7(2)
C10 C6 Si4 127.7(2)
C7 C6 Si4 126.34(19)
C10 C6 Fe1 69.54(14)
C7 C6 Fe1 68.99(14)
Si4 C6 Fe1 130.09(14)
C8 C7 C6 109.0(2)
C8 C7 Fe1 69.79(15)
C6 C7 Fe1 69.76(14)
C7 C8 C9 108.2(2)
C7 C8 Fe1 69.86(15)
C9 C8 Fe1 70.11(16)
C8 C9 C10 107.9(2)
C8 C9 Fe1 69.48(16)
C10 C9 Fe1 69.82(15)
C9 C10 C6 109.2(2)
C9 C10 Fe1 69.75(15)
C6 C10 Fe1 69.70(14)

loop_
_geom_bond_atom_site_label_1
_geom_bond_atom_site_label_2
_geom_bond_distance
Fe1 C4 2.040(3)
Fe1 C5 2.044(3)
Fe1 C8 2.046(3)
Fe1 C7 2.047(3)
Fe1 C3 2.047(3)
Fe1 C9 2.055(3)
Fe1 C2 2.055(3)
Fe1 C10 2.056(3)
Fe1 C6 2.058(3)
Fe1 C1 2.067(3)
Si1 C1 1.876(3)
Si1 C11 1.887(3)
Si1 Si2 2.3339(11)
Si1 Si5 2.3451(11)
Si2 C12 1.884(3)
Si2 C13 1.891(3)
Si2 Si3 2.3451(12)
Si3 C15 1.891(3)
Si3 C14 1.892(3)
Si3 Si4 2.3527(11)
Si4 C6 1.880(3)
Si4 C16 1.890(3)
Si4 Si6 2.3488(11)
Si5 C19 1.875(3)
Si5 C17 1.876(3)
Si5 C18 1.877(3)
Si6 C22 1.872(3)
Si6 C20 1.875(3)
Si6 C21 1.881(3)
C1 C2 1.433(4)
C1 C5 1.441(4)
C2 C3 1.424(4)
C3 C4 1.415(4)
C4 C5 1.429(4)
C6 C10 1.433(4)
C6 C7 1.446(4)
C7 C8 1.412(4)
C8 C9 1.416(4)
C9 C10 1.420(4)

loop_
_geom_torsion_atom_site_label_1
_geom_torsion_atom_site_label_2
_geom_torsion_atom_site_label_3
_geom_torsion_atom_site_label_4
_geom_torsion
C1 Si1 Si2 C12 66.04(14)
C11 Si1 Si2 C12 -170.28(15)
Si5 Si1 Si2 C12 -50.99(12)
C1 Si1 Si2 C13 -177.37(14)
C11 Si1 Si2 C13 -53.69(15)
Si5 Si1 Si2 C13 65.60(12)
C1 Si1 Si2 Si3 -60.88(10)
C11 Si1 Si2 Si3 62.80(11)
Si5 Si1 Si2 Si3 -177.91(4)
C12 Si2 Si3 C15 164.01(15)
C13 Si2 Si3 C15 48.75(15)
Si1 Si2 Si3 C15 -68.25(11)
C12 Si2 Si3 C14 49.93(15)
C13 Si2 Si3 C14 -65.33(15)
Si1 Si2 Si3 C14 177.66(10)
C12 Si2 Si3 Si4 -69.57(12)
C13 Si2 Si3 Si4 175.17(11)
Si1 Si2 Si3 Si4 58.16(6)
C15 Si3 Si4 C6 60.72(13)
C14 Si3 Si4 C6 178.50(13)
Si2 Si3 Si4 C6 -64.23(10)
C15 Si3 Si4 C16 -177.05(13)
C14 Si3 Si4 C16 -59.27(14)
Si2 Si3 Si4 C16 58.00(10)
C15 Si3 Si4 Si6 -57.43(11)
C14 Si3 Si4 Si6 60.35(11)
Si2 Si3 Si4 Si6 177.61(4)
C1 Si1 Si5 C19 -174.57(15)
C11 Si1 Si5 C19 67.34(16)
Si2 Si1 Si5 C19 -52.27(13)
C1 Si1 Si5 C17 66.74(14)
C11 Si1 Si5 C17 -51.35(15)
Si2 Si1 Si5 C17 -170.96(11)
C1 Si1 Si5 C18 -52.95(13)
C11 Si1 Si5 C18 -171.04(14)
Si2 Si1 Si5 C18 69.35(11)
C6 Si4 Si6 C22 -64.10(13)
C16 Si4 Si6 C22 178.07(14)
Si3 Si4 Si6 C22 56.88(11)
C6 Si4 Si6 C20 173.91(13)
C16 Si4 Si6 C20 56.08(15)
Si3 Si4 Si6 C20 -65.10(11)
C6 Si4 Si6 C21 55.57(14)
C16 Si4 Si6 C21 -62.26(15)
Si3 Si4 Si6 C21 176.56(11)
C11 Si1 C1 C2 -148.8(2)
Si2 Si1 C1 C2 -26.5(3)
Si5 Si1 C1 C2 95.2(2)
C11 Si1 C1 C5 37.3(3)
Si2 Si1 C1 C5 159.6(2)
Si5 Si1 C1 C5 -78.7(2)
C11 Si1 C1 Fe1 -56.3(2)
Si2 Si1 C1 Fe1 66.04(19)
Si5 Si1 C1 Fe1 -172.26(15)
C4 Fe1 C1 C2 -80.51(17)
C5 Fe1 C1 C2 -118.0(2)
C8 Fe1 C1 C2 -150.6(4)
C7 Fe1 C1 C2 48.2(3)
C3 Fe1 C1 C2 -36.97(16)
C9 Fe1 C1 C2 171.22(16)
C10 Fe1 C1 C2 129.12(16)
C6 Fe1 C1 C2 85.20(17)
C4 Fe1 C1 C5 37.54(17)
C8 Fe1 C1 C5 -32.6(5)
C7 Fe1 C1 C5 166.2(2)
C3 Fe1 C1 C5 81.07(18)
C9 Fe1 C1 C5 -70.7(2)
C2 Fe1 C1 C5 118.0(2)
C10 Fe1 C1 C5 -112.83(17)
C6 Fe1 C1 C5 -156.75(16)
C4 Fe1 C1 Si1 159.6(2)
C5 Fe1 C1 Si1 122.1(3)
C8 Fe1 C1 Si1 89.5(4)
C7 Fe1 C1 Si1 -71.7(3)
C3 Fe1 C1 Si1 -156.8(2)
C9 Fe1 C1 Si1 51.4(2)
C2 Fe1 C1 Si1 -119.9(3)
C10 Fe1 C1 Si1 9.3(2)
C6 Fe1 C1 Si1 -34.6(2)
C5 C1 C2 C3 -0.3(3)
Si1 C1 C2 C3 -175.32(19)
Fe1 C1 C2 C3 58.57(18)
C5 C1 C2 Fe1 -58.90(19)
Si1 C1 C2 Fe1 126.1(2)
C4 Fe1 C2 C3 -37.64(16)
C5 Fe1 C2 C3 -81.91(17)
C8 Fe1 C2 C3 42.7(3)
C7 Fe1 C2 C3 80.88(18)
C9 Fe1 C2 C3 -152.9(5)
C10 Fe1 C2 C3 166.63(16)
C6 Fe1 C2 C3 125.24(16)
C1 Fe1 C2 C3 -120.5(2)
C4 Fe1 C2 C1 82.85(17)
C5 Fe1 C2 C1 38.59(16)
C8 Fe1 C2 C1 163.2(2)
C7 Fe1 C2 C1 -158.63(15)
C3 Fe1 C2 C1 120.5(2)
C9 Fe1 C2 C1 -32.4(6)
C10 Fe1 C2 C1 -72.9(2)
C6 Fe1 C2 C1 -114.27(16)
C1 C2 C3 C4 0.3(3)
Fe1 C2 C3 C4 59.30(19)
C1 C2 C3 Fe1 -59.01(18)
C5 Fe1 C3 C4 -37.97(17)
C8 Fe1 C3 C4 81.54(19)
C7 Fe1 C3 C4 123.98(17)
C9 Fe1 C3 C4 48.9(3)
C2 Fe1 C3 C4 -119.2(2)
C10 Fe1 C3 C4 -170.5(5)
C6 Fe1 C3 C4 164.79(16)
C1 Fe1 C3 C4 -82.15(18)
C4 Fe1 C3 C2 119.2(2)
C5 Fe1 C3 C2 81.20(17)
C8 Fe1 C3 C2 -159.28(16)
C7 Fe1 C3 C2 -116.85(17)
C9 Fe1 C3 C2 168.0(2)
C10 Fe1 C3 C2 -51.3(6)
C6 Fe1 C3 C2 -76.0(2)
C1 Fe1 C3 C2 37.03(16)
C2 C3 C4 C5 -0.1(3)
Fe1 C3 C4 C5 59.48(19)
C2 C3 C4 Fe1 -59.61(18)
C5 Fe1 C4 C3 119.2(2)
C8 Fe1 C4 C3 -113.88(18)
C7 Fe1 C4 C3 -74.8(2)
C9 Fe1 C4 C3 -155.39(17)
C2 Fe1 C4 C3 37.75(17)
C10 Fe1 C4 C3 175.4(2)
C6 Fe1 C4 C3 -48.5(5)
C1 Fe1 C4 C3 81.58(18)
C8 Fe1 C4 C5 126.95(18)
C7 Fe1 C4 C5 166.07(16)
C3 Fe1 C4 C5 -119.2(2)
C9 Fe1 C4 C5 85.44(19)
C2 Fe1 C4 C5 -81.42(18)
C10 Fe1 C4 C5 56.2(3)
C6 Fe1 C4 C5 -167.6(4)
C1 Fe1 C4 C5 -37.59(17)
C3 C4 C5 C1 -0.1(3)
Fe1 C4 C5 C1 59.62(19)
C3 C4 C5 Fe1 -59.68(19)
C2 C1 C5 C4 0.2(3)
Si1 C1 C5 C4 175.10(19)
Fe1 C1 C5 C4 -59.02(19)
C2 C1 C5 Fe1 59.26(18)
Si1 C1 C5 Fe1 -125.9(2)
C8 Fe1 C5 C4 -70.7(2)
C7 Fe1 C5 C4 -40.9(5)
C3 Fe1 C5 C4 37.57(18)
C9 Fe1 C5 C4 -111.40(18)
C2 Fe1 C5 C4 81.43(18)
C10 Fe1 C5 C4 -153.50(17)
C6 Fe1 C5 C4 172.0(2)
C1 Fe1 C5 C4 119.7(2)
C4 Fe1 C5 C1 -119.7(2)
C8 Fe1 C5 C1 169.62(16)
C7 Fe1 C5 C1 -160.6(3)
C3 Fe1 C5 C1 -82.16(18)
C9 Fe1 C5 C1 128.88(16)
C2 Fe1 C5 C1 -38.29(16)
C10 Fe1 C5 C1 86.78(18)
C6 Fe1 C5 C1 52.3(3)
C16 Si4 C6 C10 -146.9(2)
Si6 Si4 C6 C10 96.8(2)
Si3 Si4 C6 C10 -24.5(3)
C16 Si4 C6 C7 39.4(3)
Si6 Si4 C6 C7 -76.9(2)
Si3 Si4 C6 C7 161.9(2)
C16 Si4 C6 Fe1 -52.7(2)
Si6 Si4 C6 Fe1 -169.01(14)
Si3 Si4 C6 Fe1 69.75(17)
C4 Fe1 C6 C10 -150.4(4)
C5 Fe1 C6 C10 48.7(3)
C8 Fe1 C6 C10 -80.16(17)
C7 Fe1 C6 C10 -116.9(2)
C3 Fe1 C6 C10 171.69(17)
C9 Fe1 C6 C10 -36.73(16)
C2 Fe1 C6 C10 129.48(16)
C1 Fe1 C6 C10 85.80(18)
C4 Fe1 C6 C7 -33.5(5)
C5 Fe1 C6 C7 165.6(2)
C8 Fe1 C6 C7 36.74(16)
C3 Fe1 C6 C7 -71.4(2)
C9 Fe1 C6 C7 80.17(16)
C2 Fe1 C6 C7 -113.62(16)
C10 Fe1 C6 C7 116.9(2)
C1 Fe1 C6 C7 -157.30(16)
C4 Fe1 C6 Si4 86.9(5)
C5 Fe1 C6 Si4 -74.0(3)
C8 Fe1 C6 Si4 157.2(2)
C7 Fe1 C6 Si4 120.4(2)
C3 Fe1 C6 Si4 49.0(2)
C9 Fe1 C6 Si4 -159.4(2)
C2 Fe1 C6 Si4 6.8(2)
C10 Fe1 C6 Si4 -122.7(3)
C1 Fe1 C6 Si4 -36.9(2)
C10 C6 C7 C8 1.3(3)
Si4 C6 C7 C8 176.1(2)
Fe1 C6 C7 C8 -58.92(18)
C10 C6 C7 Fe1 60.21(17)
Si4 C6 C7 Fe1 -125.0(2)
C4 Fe1 C7 C8 -70.4(2)
C5 Fe1 C7 C8 -38.9(5)
C3 Fe1 C7 C8 -111.35(18)
C9 Fe1 C7 C8 37.66(17)
C2 Fe1 C7 C8 -153.61(16)
C10 Fe1 C7 C8 81.44(17)
C6 Fe1 C7 C8 120.4(2)
C1 Fe1 C7 C8 172.2(2)
C4 Fe1 C7 C6 169.26(15)
C5 Fe1 C7 C6 -159.3(4)
C8 Fe1 C7 C6 -120.4(2)
C3 Fe1 C7 C6 128.30(16)
C9 Fe1 C7 C6 -82.69(16)
C2 Fe1 C7 C6 86.04(17)
C10 Fe1 C7 C6 -38.91(14)
C1 Fe1 C7 C6 51.8(3)
C6 C7 C8 C9 -1.0(3)
Fe1 C7 C8 C9 -59.9(2)
C6 C7 C8 Fe1 58.90(18)
C4 Fe1 C8 C7 126.80(17)
C5 Fe1 C8 C7 166.58(17)
C3 Fe1 C8 C7 85.14(19)
C9 Fe1 C8 C7 -119.1(2)
C2 Fe1 C8 C7 55.5(3)
C10 Fe1 C8 C7 -81.47(17)
C6 Fe1 C8 C7 -37.53(16)
C1 Fe1 C8 C7 -167.9(4)
C4 Fe1 C8 C9 -114.07(17)
C5 Fe1 C8 C9 -74.3(2)
C7 Fe1 C8 C9 119.1(2)
C3 Fe1 C8 C9 -155.72(16)
C2 Fe1 C8 C9 174.6(2)
C10 Fe1 C8 C9 37.67(16)
C6 Fe1 C8 C9 81.61(17)
C1 Fe1 C8 C9 -48.7(5)
C7 C8 C9 C10 0.2(3)
Fe1 C8 C9 C10 -59.48(19)
C7 C8 C9 Fe1 59.70(19)
C4 Fe1 C9 C8 81.34(18)
C5 Fe1 C9 C8 124.46(16)
C7 Fe1 C9 C8 -37.61(16)
C3 Fe1 C9 C8 48.1(3)
C2 Fe1 C9 C8 -168.8(5)
C10 Fe1 C9 C8 -119.1(2)
C6 Fe1 C9 C8 -82.13(17)
C1 Fe1 C9 C8 164.86(16)
C4 Fe1 C9 C10 -159.52(16)
C5 Fe1 C9 C10 -116.40(16)
C8 Fe1 C9 C10 119.1(2)
C7 Fe1 C9 C10 81.53(17)
C3 Fe1 C9 C10 167.2(2)
C2 Fe1 C9 C10 -49.7(5)
C6 Fe1 C9 C10 37.02(16)
C1 Fe1 C9 C10 -76.00(19)
C8 C9 C10 C6 0.6(3)
Fe1 C9 C10 C6 -58.67(18)
C8 C9 C10 Fe1 59.27(19)
C7 C6 C10 C9 -1.2(3)
Si4 C6 C10 C9 -175.8(2)
Fe1 C6 C10 C9 58.69(19)
C7 C6 C10 Fe1 -59.85(17)
Si4 C6 C10 Fe1 125.5(2)
C4 Fe1 C10 C9 42.2(3)
C5 Fe1 C10 C9 81.16(18)
C8 Fe1 C10 C9 -37.64(16)
C7 Fe1 C10 C9 -81.32(17)
C3 Fe1 C10 C9 -151.1(5)
C2 Fe1 C10 C9 167.01(16)
C6 Fe1 C10 C9 -120.7(2)
C1 Fe1 C10 C9 125.43(17)
C4 Fe1 C10 C6 162.9(2)
C5 Fe1 C10 C6 -158.17(16)
C8 Fe1 C10 C6 83.04(17)
C7 Fe1 C10 C6 39.36(16)
C3 Fe1 C10 C6 -30.5(6)
C9 Fe1 C10 C6 120.7(2)
C2 Fe1 C10 C6 -72.3(2)
C1 Fe1 C10 C6 -113.90(17)
